data_4109938
loop_
_publ_author_name
'Emma Cavero'
'Santiago Uriel'
'Pilar Romero'
'Jos\'e Luis Serrano'
'Raquel Gim\'enez'

_publ_contact_author_address
;
Departamento de Quimica Org\'anica, Centro Polit\'ecnico Superior - 
Instituto de Ciencia de Materiales de Arag\'on. Universidad de Zaragoza - CSIC,
C/ Mar\'ia de Luna 3, 50015 Zaragoza, Spain.
;
_publ_contact_author_email suriel@unizar.es
_publ_contact_author_phone +34976762397
_publ_section_title
;
 Tetrahedral Zinc Complexes with Liquid Crystalline and Luminescent
 Properties: Interplay Between Nonconventional Molecular Shapes and
 Supramolecular Mesomorphic Order
;
_journal_name_full 'Journal of the American Chemical Society'
_journal_page_first 11608
_journal_page_last 11618
_journal_paper_doi 10.1021/ja073639c
_journal_volume 129
_journal_year 2007
_chemical_formula_sum 'C43 H50 Cl4 N4 O12 Zn'
_chemical_formula_weight 1022.04
_chemical_name_systematic
; 
Dichlorobis(3,5-bis(3,4,5-trimethoxyphenyl)-1H-pyrazole)zinc(II)
;
_space_group_IT_number 2
_symmetry_cell_setting triclinic
_symmetry_space_group_name_Hall '-P 1'
_symmetry_space_group_name_H-M 'P -1'
_atom_sites_solution_hydrogens geom
_atom_sites_solution_primary direct
_atom_sites_solution_secondary difmap
_audit_creation_method
;
CrysAlis RED, Oxford Diffraction Ltd.,
Version 1.171.29.10 (release 13-04-2006 CrysAlis171 .NET)
(compiled Apr 13 2006,12:24:59)
;
_cell_angle_alpha 80.091(4)
_cell_angle_beta 69.480(4)
_cell_angle_gamma 74.809(4)
_cell_formula_units_Z 2
_cell_length_a 10.8967(4)
_cell_length_b 14.5460(7)
_cell_length_c 16.0768(9)
_cell_measurement_temperature 173(2)
_cell_measurement_theta_max 27.7526
_cell_measurement_theta_min 2.7888
_cell_volume 2294.1(2)
_computing_cell_refinement
;
CrysAlis RED, Oxford Diffraction Ltd.,
Version 1.171.29.10 (release 13-04-2006 CrysAlis171 .NET)
(compiled Apr 13 2006,12:24:59)
;
_computing_data_collection
;
CrysAlis CCD, Oxford Diffraction Ltd.,
Version 1.171.29.10 (release 13-04-2006 CrysAlis171 .NET)
(compiled Apr 13 2006,12:24:59)
;
_computing_data_reduction
;
CrysAlis RED, Oxford Diffraction Ltd.,
Version 1.171.29.10 (release 13-04-2006 CrysAlis171 .NET)
(compiled Apr 13 2006,12:24:59)
;
_computing_molecular_graphics 'BRUKER SHELXTL'
_computing_publication_material 'BRUKER SHELXTL'
_computing_structure_refinement 'BRUKER SHELXTL'
_computing_structure_solution 'BRUKER SHELXTL'
_diffrn_ambient_temperature 173(2)
_diffrn_detector_area_resol_mean 16.3990
_diffrn_measured_fraction_theta_full 0.815
_diffrn_measured_fraction_theta_max 0.815
_diffrn_measurement_details
;
  1 omega  -63.00  -14.00   1.0000   10.0000
omega____ theta____ kappa____ phi______ omega'___ theta'___ frames
    -      -21.1177   94.0000 -138.0000    0.0000    0.0000 49

  2 omega  -62.00  -12.00   1.0000   10.0000
omega____ theta____ kappa____ phi______ omega'___ theta'___ frames
    -      -21.1177   91.0000  -23.0000    0.0000    0.0000 50

  3 omega  -62.00  -12.00   1.0000   10.0000
omega____ theta____ kappa____ phi______ omega'___ theta'___ frames
    -      -21.1177   91.0000  137.0000    0.0000    0.0000 50

  4 omega  -18.00   31.00   1.0000   10.0000
omega____ theta____ kappa____ phi______ omega'___ theta'___ frames
    -      -21.1177   94.0000 -138.0000    0.0000    0.0000 49

  5 omega  -48.00    4.00   1.0000   10.0000
omega____ theta____ kappa____ phi______ omega'___ theta'___ frames
    -      -21.1177   45.0000  240.0000    0.0000    0.0000 52

  6 omega  -53.00    1.00   1.0000   10.0000
omega____ theta____ kappa____ phi______ omega'___ theta'___ frames
    -      -21.1177   75.0000  120.0000    0.0000    0.0000 54

  7 omega   -3.00   49.00   1.0000   10.0000
omega____ theta____ kappa____ phi______ omega'___ theta'___ frames
    -       21.5865  -45.0000    0.0000    0.0000    0.0000 52

  8 phi    -62.00    2.00   1.0000   10.0000
omega____ theta____ kappa____ phi______ omega'___ theta'___ frames
 -40.0000  -21.1177    0.0000     -        0.0000    0.0000 64

  9 phi    -32.00   32.00   1.0000   10.0000
omega____ theta____ kappa____ phi______ omega'___ theta'___ frames
 -40.0000  -21.1177    0.0000     -        0.0000    0.0000 64

;
_diffrn_orient_matrix_UB_11 0.0399384063
_diffrn_orient_matrix_UB_12 -0.0457581864
_diffrn_orient_matrix_UB_13 0.0069349954
_diffrn_orient_matrix_UB_21 0.0056829067
_diffrn_orient_matrix_UB_22 -0.0108674605
_diffrn_orient_matrix_UB_23 -0.0426593840
_diffrn_orient_matrix_UB_31 0.0585673702
_diffrn_orient_matrix_UB_32 0.0187871576
_diffrn_orient_matrix_UB_33 -0.0190123929
_diffrn_radiation_monochromator graphite
_diffrn_radiation_source 'Enhance (Mo) X-ray Source'
_diffrn_radiation_type MoK\a
_diffrn_radiation_wavelength 0.71073
_diffrn_reflns_av_R_equivalents 0.0548
_diffrn_reflns_av_sigmaI/netI 0.1303
_diffrn_reflns_limit_h_max 9
_diffrn_reflns_limit_h_min -13
_diffrn_reflns_limit_k_max 15
_diffrn_reflns_limit_k_min -18
_diffrn_reflns_limit_l_max 19
_diffrn_reflns_limit_l_min -20
_diffrn_reflns_number 18149
_diffrn_reflns_theta_full 26.41
_diffrn_reflns_theta_max 26.41
_diffrn_reflns_theta_min 2.72
_exptl_absorpt_coefficient_mu 0.834
_exptl_absorpt_correction_T_max 0.935
_exptl_absorpt_correction_T_min 0.798
_exptl_absorpt_correction_type empirical
_exptl_absorpt_process_details
;
ABSPack
CrysAlis RED, Oxford Diffraction Ltd.,
Version 1.171.29.10 (release 13-04-2006 CrysAlis171 .NET)
(compiled Apr 13 2006,12:24:59)
?
;
_exptl_crystal_colour Yellow
_exptl_crystal_density_diffrn 1.480
_exptl_crystal_description Block
_exptl_crystal_F_000 1060
_exptl_crystal_size_max 0.27
_exptl_crystal_size_mid 0.23
_exptl_crystal_size_min 0.08
_refine_diff_density_max 0.461
_refine_diff_density_min -0.390
_refine_diff_density_rms 0.071
_refine_ls_extinction_method none
_refine_ls_goodness_of_fit_ref 0.840
_refine_ls_hydrogen_treatment mixed
_refine_ls_matrix_type full
_refine_ls_number_parameters 589
_refine_ls_number_reflns 7673
_refine_ls_number_restraints 0
_refine_ls_restrained_S_all 0.840
_refine_ls_R_factor_all 0.0918
_refine_ls_R_factor_gt 0.0394
_refine_ls_shift/su_max 0.006
_refine_ls_shift/su_mean 0.000
_refine_ls_structure_factor_coef Fsqd
_refine_ls_weighting_details 'calc w=1/[\s^2^(Fo^2^)+(0.0337P)^2^+0.0000P] where P=(Fo^2^+2Fc^2^)/3'
_refine_ls_weighting_scheme calc
_refine_ls_wR_factor_gt 0.0756
_refine_ls_wR_factor_ref 0.0824
_reflns_number_gt 4207
_reflns_number_total 7673
_reflns_threshold_expression >2sigma(I)
_cod_data_source_file ja073639csi20070606_115200.cif
_cod_data_source_block 18
_cod_original_cell_volume 2294.06(19)
_cod_database_code 4109938

loop_
_symmetry_equiv_pos_as_xyz
'x, y, z'
'-x, -y, -z'

loop_
_atom_site_label
_atom_site_type_symbol
_atom_site_fract_x
_atom_site_fract_y
_atom_site_fract_z
_atom_site_U_iso_or_equiv
_atom_site_adp_type
_atom_site_occupancy
_atom_site_symmetry_multiplicity
_atom_site_calc_flag
_atom_site_refinement_flags
Zn1 Zn 0.19399(5) 0.09057(3) 0.41529(3) 0.01637(14) Uani 1 1 d .
Cl1 Cl -0.02746(10) 0.13749(7) 0.49594(6) 0.0210(3) Uani 1 1 d .
N1 N 0.2722(3) 0.2046(2) 0.38356(19) 0.0152(9) Uani 1 1 d .
O1 O 0.2115(3) 0.39472(18) 0.05522(16) 0.0245(8) Uani 1 1 d .
C1 C 0.3341(4) 0.4217(3) 0.0334(3) 0.0339(14) Uani 1 1 d .
H1A H 0.3558 0.4534 -0.0258 0.051 Uiso 1 1 calc R
H1B H 0.4035 0.3659 0.0360 0.051 Uiso 1 1 calc R
H1C H 0.3272 0.4645 0.0749 0.051 Uiso 1 1 calc R
Cl2 Cl 0.32511(11) 0.01711(7) 0.49129(7) 0.0267(3) Uani 1 1 d .
N2 N 0.3591(3) 0.2128(2) 0.4264(2) 0.0172(10) Uani 1 1 d .
HN2 H 0.383(4) 0.168(3) 0.456(3) 0.025(12) Uiso 1 1 d .
O2 O 0.0033(3) 0.32156(18) 0.07966(16) 0.0213(8) Uani 1 1 d .
C2 C -0.0885(4) 0.4096(3) 0.0774(3) 0.0322(13) Uani 1 1 d .
H2A H -0.1282 0.4120 0.0321 0.048 Uiso 1 1 calc R
H2B H -0.0425 0.4609 0.0643 0.048 Uiso 1 1 calc R
H2C H -0.1576 0.4158 0.1343 0.048 Uiso 1 1 calc R
N3 N 0.2004(3) 0.0117(2) 0.30971(19) 0.0153(9) Uani 1 1 d .
O3 O -0.1039(3) 0.24953(18) 0.23112(17) 0.0262(9) Uani 1 1 d .
C3 C -0.1502(4) 0.1954(3) 0.3038(3) 0.0293(13) Uani 1 1 d .
H3A H -0.2306 0.1802 0.3035 0.044 Uiso 1 1 calc R
H3B H -0.1698 0.2288 0.3550 0.044 Uiso 1 1 calc R
H3C H -0.0840 0.1374 0.3060 0.044 Uiso 1 1 calc R
O4 O 0.6303(3) 0.28330(18) 0.62864(16) 0.0251(8) Uani 1 1 d .
N4 N 0.1051(3) -0.0363(2) 0.3189(2) 0.0147(9) Uani 1 1 d .
HN4 H 0.050(4) -0.039(2) 0.376(2) 0.010(9) Uiso 1 1 d .
C4 C 0.1732(4) 0.3519(3) 0.1319(2) 0.0182(11) Uani 1 1 d .
O5 O 0.7253(3) 0.42660(17) 0.56008(17) 0.0225(8) Uani 1 1 d .
C5 C 0.0594(4) 0.3193(3) 0.1452(2) 0.0180(11) Uani 1 1 d .
O6 O 0.6942(3) 0.49478(17) 0.40917(16) 0.0204(8) Uani 1 1 d .
C6 C 0.0093(4) 0.2759(3) 0.2235(2) 0.0208(12) Uani 1 1 d .
C7 C 0.0754(4) 0.2625(3) 0.2852(3) 0.0170(11) Uani 1 1 d .
H7 H 0.033(4) 0.237(3) 0.340(3) 0.035(11) Uiso 1 1 d .
C8 C 0.1911(4) 0.2934(3) 0.2703(2) 0.0171(11) Uani 1 1 d .
C9 C 0.2382(4) 0.3393(3) 0.1940(2) 0.0197(12) Uani 1 1 d .
H9A H 0.3146 0.3633 0.1812 0.024 Uiso 1 1 calc R
C10 C 0.2674(4) 0.2786(3) 0.3317(2) 0.0156(11) Uani 1 1 d .
C11 C 0.3511(4) 0.3312(3) 0.3436(2) 0.0186(11) Uani 1 1 d .
H11A H 0.3641 0.3897 0.3121 0.022 Uiso 1 1 calc R
C12 C 0.4086(4) 0.2888(3) 0.4039(2) 0.0144(10) Uani 1 1 d .
C13 C 0.5010(4) 0.3164(3) 0.4416(2) 0.0144(10) Uani 1 1 d .
C14 C 0.5243(4) 0.2785(3) 0.5170(2) 0.0188(11) Uani 1 1 d .
H14A H 0.4862 0.2273 0.5480 0.023 Uiso 1 1 calc R
C15 C 0.6054(4) 0.3125(3) 0.5531(2) 0.0189(11) Uani 1 1 d .
C16 C 0.6592(4) 0.3865(3) 0.5163(2) 0.0162(11) Uani 1 1 d .
C17 C 0.6371(4) 0.4224(3) 0.4401(2) 0.0179(11) Uani 1 1 d .
C18 C 0.5590(4) 0.3872(2) 0.4027(2) 0.0168(11) Uani 1 1 d .
H18A H 0.5492 0.4160 0.3485 0.020 Uiso 1 1 calc R
C19 C 0.5868(4) 0.2029(3) 0.6656(3) 0.0278(13) Uani 1 1 d .
H19A H 0.6062 0.1827 0.7206 0.042 Uiso 1 1 calc R
H19B H 0.6314 0.1536 0.6255 0.042 Uiso 1 1 calc R
H19C H 0.4916 0.2148 0.6772 0.042 Uiso 1 1 calc R
C20 C 0.8668(4) 0.4106(3) 0.5130(3) 0.0321(14) Uani 1 1 d .
H20A H 0.9096 0.4377 0.5429 0.048 Uiso 1 1 calc R
H20B H 0.8815 0.4404 0.4532 0.048 Uiso 1 1 calc R
H20C H 0.9041 0.3431 0.5113 0.048 Uiso 1 1 calc R
C21 C 0.6886(4) 0.5260(3) 0.3252(2) 0.0283(13) Uani 1 1 d .
H21A H 0.7307 0.5795 0.3027 0.042 Uiso 1 1 calc R
H21B H 0.5965 0.5451 0.3270 0.042 Uiso 1 1 calc R
H21C H 0.7346 0.4752 0.2869 0.042 Uiso 1 1 calc R
O30 O 0.6877(3) 0.06721(18) 0.21992(16) 0.0245(8) Uani 1 1 d .
C30 C 0.6736(4) 0.0250(3) 0.3031(2) 0.0237(12) Uani 1 1 d .
H30A H 0.7511 0.0244 0.3188 0.036 Uiso 1 1 calc R
H30B H 0.6648 -0.0395 0.3056 0.036 Uiso 1 1 calc R
H30C H 0.5948 0.0600 0.3442 0.036 Uiso 1 1 calc R
O31 O 0.7153(3) 0.14570(19) 0.06513(17) 0.0255(8) Uani 1 1 d .
C31 C 0.7017(4) 0.2423(3) 0.0938(3) 0.0388(15) Uani 1 1 d .
H31A H 0.7839 0.2637 0.0641 0.058 Uiso 1 1 calc R
H31B H 0.6833 0.2374 0.1571 0.058 Uiso 1 1 calc R
H31C H 0.6294 0.2872 0.0783 0.058 Uiso 1 1 calc R
O32 O 0.5262(3) 0.16989(18) -0.01104(16) 0.0228(8) Uani 1 1 d .
C32A C 0.4310(4) 0.1759(3) -0.0566(2) 0.0245(12) Uani 1 1 d .
H32A H 0.4580 0.2109 -0.1139 0.037 Uiso 1 1 calc R
H32B H 0.3436 0.2081 -0.0218 0.037 Uiso 1 1 calc R
H32C H 0.4279 0.1126 -0.0643 0.037 Uiso 1 1 calc R
O33 O -0.1881(3) -0.28136(18) 0.34046(17) 0.0254(8) Uani 1 1 d .
C33 C 0.5862(4) 0.0741(3) 0.1865(2) 0.0175(11) Uani 1 1 d .
O34 O -0.2619(3) -0.25404(18) 0.19796(16) 0.0206(8) Uani 1 1 d .
C34 C 0.6016(4) 0.1162(3) 0.1062(2) 0.0187(11) Uani 1 1 d .
O35 O -0.1529(3) -0.15006(18) 0.06951(16) 0.0228(8) Uani 1 1 d .
C35 C 0.5043(4) 0.1254(3) 0.0656(2) 0.0179(11) Uani 1 1 d .
C36 C 0.3939(4) 0.0900(3) 0.1039(2) 0.0162(11) Uani 1 1 d .
H36A H 0.3314 0.0951 0.0752 0.019 Uiso 1 1 calc R
C37 C 0.3795(4) 0.0481(2) 0.1837(2) 0.0125(10) Uani 1 1 d .
C38 C 0.4757(4) 0.0391(2) 0.2249(2) 0.0161(11) Uani 1 1 d .
H38A H 0.4624 0.0072 0.2817 0.019 Uiso 1 1 calc R
C39 C 0.2639(4) 0.0078(2) 0.2216(2) 0.0114(10) Uani 1 1 d .
C40 C 0.2090(4) -0.0420(2) 0.1753(2) 0.0140(10) Uani 1 1 d .
H40A H 0.2385 -0.0523 0.1153 0.017 Uiso 1 1 calc R
C41 C 0.1073(4) -0.0684(2) 0.2403(2) 0.0142(11) Uani 1 1 d .
C42 C 0.0145(4) -0.1212(3) 0.2289(2) 0.0152(11) Uani 1 1 d .
C43 C -0.0195(4) -0.1114(3) 0.1529(2) 0.0166(11) Uani 1 1 d .
H43A H 0.0215 -0.0716 0.1052 0.020 Uiso 1 1 calc R
C44 C -0.1109(4) -0.1563(3) 0.1410(2) 0.0159(11) Uani 1 1 d .
C45 C -0.1655(4) -0.2127(3) 0.2060(2) 0.0186(11) Uani 1 1 d .
C46 C -0.1286(4) -0.2242(3) 0.2810(2) 0.0153(11) Uani 1 1 d .
C47 C -0.0382(4) -0.1785(2) 0.2939(2) 0.0158(11) Uani 1 1 d .
H47A H -0.0177 -0.1895 0.3467 0.019 Uiso 1 1 calc R
C48 C -0.1162(4) -0.3276(3) 0.3950(2) 0.0278(13) Uani 1 1 d .
H48A H -0.1654 -0.3700 0.4388 0.042 Uiso 1 1 calc R
H48B H -0.1006 -0.2818 0.4244 0.042 Uiso 1 1 calc R
H48C H -0.0317 -0.3639 0.3605 0.042 Uiso 1 1 calc R
C49 C -0.2029(4) -0.3417(3) 0.1427(3) 0.0267(13) Uani 1 1 d .
H49A H -0.2747 -0.3665 0.1400 0.040 Uiso 1 1 calc R
H49B H -0.1473 -0.3903 0.1705 0.040 Uiso 1 1 calc R
H49C H -0.1501 -0.3230 0.0835 0.040 Uiso 1 1 calc R
C50 C -0.0930(4) -0.0969(3) -0.0006(2) 0.0273(13) Uani 1 1 d .
H50A H -0.1278 -0.0957 -0.0480 0.041 Uiso 1 1 calc R
H50B H 0.0019 -0.1234 -0.0197 0.041 Uiso 1 1 calc R
H50C H -0.1095 -0.0330 0.0151 0.041 Uiso 1 1 calc R
C60 C 0.3192(5) 0.5979(3) 0.2254(3) 0.0362(14) Uani 1 1 d .
H60A H 0.2448 0.5666 0.2405 0.043 Uiso 1 1 calc R
H60B H 0.3121 0.6261 0.2778 0.043 Uiso 1 1 calc R
Cl6A Cl 0.31140(14) 0.68038(9) 0.14549(8) 0.0503(4) Uani 1 1 d .
Cl6B Cl 0.47587(12) 0.51095(8) 0.19266(7) 0.0385(4) Uani 1 1 d .

loop_
_atom_site_aniso_label
_atom_site_aniso_U_11
_atom_site_aniso_U_22
_atom_site_aniso_U_33
_atom_site_aniso_U_23
_atom_site_aniso_U_13
_atom_site_aniso_U_12
Zn1 0.0210(3) 0.0183(3) 0.0151(3) 0.0069(2) -0.0095(3) -0.0132(2)
Cl1 0.0224(7) 0.0244(6) 0.0169(5) 0.0072(5) -0.0064(5) -0.0122(6)
N1 0.017(2) 0.0187(18) 0.0132(18) 0.0075(16) -0.0095(18) -0.0087(17)
O1 0.027(2) 0.0348(17) 0.0169(16) 0.0157(15) -0.0114(15) -0.0213(17)
C1 0.049(3) 0.038(3) 0.026(3) 0.019(2) -0.019(3) -0.033(3)
Cl2 0.0358(8) 0.0268(6) 0.0269(6) 0.0128(5) -0.0207(6) -0.0178(6)
N2 0.021(2) 0.0168(19) 0.021(2) 0.0086(17) -0.0149(19) -0.0111(19)
O2 0.027(2) 0.0201(15) 0.0210(16) 0.0084(13) -0.0150(16) -0.0090(15)
C2 0.030(3) 0.034(3) 0.031(3) 0.007(2) -0.015(3) -0.005(3)
N3 0.018(2) 0.0190(18) 0.0184(19) 0.0095(16) -0.0125(18) -0.0168(18)
O3 0.024(2) 0.0355(17) 0.0266(17) 0.0189(15) -0.0173(16) -0.0215(16)
C3 0.024(3) 0.034(3) 0.035(3) 0.022(2) -0.014(2) -0.022(2)
O4 0.038(2) 0.0251(16) 0.0238(16) 0.0162(14) -0.0211(16) -0.0222(16)
N4 0.020(2) 0.0183(19) 0.0122(18) 0.0091(16) -0.0084(18) -0.0162(19)
C4 0.023(3) 0.018(2) 0.012(2) 0.0056(19) -0.005(2) -0.007(2)
O5 0.025(2) 0.0246(16) 0.0263(17) 0.0089(14) -0.0164(16) -0.0159(16)
C5 0.025(3) 0.020(2) 0.018(2) 0.000(2) -0.016(2) -0.010(2)
O6 0.0265(19) 0.0218(15) 0.0216(16) 0.0159(14) -0.0154(15) -0.0206(15)
C6 0.023(3) 0.021(2) 0.026(2) 0.012(2) -0.016(2) -0.015(2)
C7 0.019(3) 0.020(2) 0.012(2) 0.0054(19) -0.004(2) -0.009(2)
C8 0.019(3) 0.016(2) 0.019(2) 0.006(2) -0.010(2) -0.009(2)
C9 0.022(3) 0.024(2) 0.019(2) 0.006(2) -0.009(2) -0.018(2)
C10 0.017(3) 0.017(2) 0.013(2) 0.0045(19) -0.005(2) -0.009(2)
C11 0.018(3) 0.020(2) 0.019(2) 0.011(2) -0.009(2) -0.012(2)
C12 0.013(3) 0.016(2) 0.013(2) 0.0016(19) 0.001(2) -0.009(2)
C13 0.014(3) 0.013(2) 0.018(2) 0.0007(19) -0.007(2) -0.006(2)
C14 0.025(3) 0.015(2) 0.018(2) 0.0083(19) -0.007(2) -0.012(2)
C15 0.023(3) 0.020(2) 0.019(2) 0.008(2) -0.012(2) -0.012(2)
C16 0.015(3) 0.020(2) 0.018(2) 0.0005(19) -0.008(2) -0.008(2)
C17 0.019(3) 0.017(2) 0.022(2) 0.007(2) -0.010(2) -0.012(2)
C18 0.021(3) 0.015(2) 0.019(2) 0.0082(19) -0.012(2) -0.010(2)
C19 0.038(3) 0.020(2) 0.030(3) 0.017(2) -0.019(3) -0.016(2)
C20 0.020(3) 0.035(3) 0.050(3) 0.014(2) -0.024(3) -0.014(3)
C21 0.037(3) 0.032(3) 0.025(2) 0.015(2) -0.016(3) -0.026(3)
O30 0.027(2) 0.0340(17) 0.0228(16) 0.0199(15) -0.0192(16) -0.0228(16)
C30 0.016(3) 0.028(2) 0.028(3) 0.014(2) -0.015(2) -0.008(2)
O31 0.0177(18) 0.0317(17) 0.0302(17) 0.0170(15) -0.0102(16) -0.0199(16)
C31 0.034(3) 0.033(3) 0.056(3) 0.022(3) -0.021(3) -0.024(3)
O32 0.0218(18) 0.0292(16) 0.0215(16) 0.0175(14) -0.0125(15) -0.0176(15)
C32A 0.030(3) 0.027(2) 0.022(2) 0.016(2) -0.017(2) -0.017(2)
O33 0.027(2) 0.0306(17) 0.0277(17) 0.0205(15) -0.0181(16) -0.0244(16)
C33 0.019(3) 0.020(2) 0.017(2) 0.007(2) -0.009(2) -0.011(2)
O34 0.0217(19) 0.0239(16) 0.0222(16) 0.0061(14) -0.0089(15) -0.0179(15)
C34 0.015(3) 0.021(2) 0.022(2) 0.009(2) -0.008(2) -0.013(2)
O35 0.031(2) 0.0264(16) 0.0208(16) 0.0128(14) -0.0173(16) -0.0188(16)
C35 0.021(3) 0.021(2) 0.012(2) 0.008(2) -0.005(2) -0.012(2)
C36 0.014(3) 0.020(2) 0.019(2) 0.004(2) -0.010(2) -0.009(2)
C37 0.013(3) 0.013(2) 0.013(2) 0.0030(18) -0.004(2) -0.007(2)
C38 0.016(3) 0.016(2) 0.019(2) 0.0065(19) -0.009(2) -0.010(2)
C39 0.010(2) 0.010(2) 0.014(2) 0.0068(18) -0.006(2) -0.005(2)
C40 0.014(3) 0.016(2) 0.011(2) 0.0036(19) -0.004(2) -0.005(2)
C41 0.015(3) 0.014(2) 0.017(2) 0.0089(19) -0.010(2) -0.008(2)
C42 0.017(3) 0.015(2) 0.017(2) 0.0042(19) -0.008(2) -0.010(2)
C43 0.018(3) 0.017(2) 0.018(2) 0.0089(19) -0.009(2) -0.013(2)
C44 0.016(3) 0.019(2) 0.016(2) 0.0026(19) -0.008(2) -0.009(2)
C45 0.019(3) 0.018(2) 0.025(2) 0.003(2) -0.011(2) -0.013(2)
C46 0.015(3) 0.015(2) 0.016(2) 0.0061(19) -0.004(2) -0.010(2)
C47 0.016(3) 0.018(2) 0.014(2) 0.0056(19) -0.007(2) -0.006(2)
C48 0.033(3) 0.029(3) 0.025(3) 0.016(2) -0.012(2) -0.019(3)
C49 0.037(3) 0.024(2) 0.029(3) 0.012(2) -0.017(3) -0.022(2)
C50 0.030(3) 0.036(3) 0.024(2) 0.021(2) -0.019(2) -0.020(3)
C60 0.043(3) 0.046(3) 0.024(3) 0.012(2) -0.011(3) -0.026(3)
Cl6A 0.0570(10) 0.0392(8) 0.0443(8) 0.0099(7) -0.0157(8) -0.0028(7)
Cl6B 0.0405(9) 0.0474(8) 0.0352(7) 0.0209(6) -0.0209(7) -0.0263(7)

loop_
_atom_type_symbol
_atom_type_description
_atom_type_scat_dispersion_real
_atom_type_scat_dispersion_imag
_atom_type_scat_source
C C 0.0033 0.0016 'International Tables Vol C Tables 4.2.6.8 and 6.1.1.4'
H H 0.0000 0.0000 'International Tables Vol C Tables 4.2.6.8 and 6.1.1.4'
N N 0.0061 0.0033 'International Tables Vol C Tables 4.2.6.8 and 6.1.1.4'
O O 0.0106 0.0060 'International Tables Vol C Tables 4.2.6.8 and 6.1.1.4'
Zn Zn 0.2839 1.4301 'International Tables Vol C Tables 4.2.6.8 and 6.1.1.4'
Cl Cl 0.1484 0.1585 'International Tables Vol C Tables 4.2.6.8 and 6.1.1.4'

loop_
_geom_angle_atom_site_label_1
_geom_angle_atom_site_label_2
_geom_angle_atom_site_label_3
_geom_angle
N1 Zn1 Cl2 93.28(8)
N1 Zn1 N3 119.40(11)
Cl2 Zn1 N3 114.47(9)
N1 Zn1 Cl1 107.49(11)
Cl2 Zn1 Cl1 115.76(4)
N3 Zn1 Cl1 106.37(8)
C10 N1 N2 103.7(2)
C10 N1 Zn1 137.6(2)
N2 N1 Zn1 118.67(19)
C4 O1 C1 115.0(3)
C12 N2 N1 117.0(3)
C5 O2 C2 108.7(3)
C39 N3 N4 98.9(3)
C39 N3 Zn1 137.4(2)
N4 N3 Zn1 122.3(2)
C3 O3 C6 115.2(3)
C15 O4 C19 110.8(2)
N3 N4 C41 116.0(3)
O1 C4 C9 123.8(3)
O1 C4 C5 111.6(3)
C9 C4 C5 124.6(3)
C20 O5 C16 110.4(3)
C6 C5 C4 116.6(3)
C6 C5 O2 118.5(3)
C4 C5 O2 124.6(3)
C17 O6 C21 109.8(2)
C5 C6 O3 112.3(3)
C5 C6 C7 118.7(3)
O3 C6 C7 129.1(3)
C8 C7 C6 124.2(3)
C9 C8 C7 117.2(3)
C9 C8 C10 116.3(3)
C7 C8 C10 126.5(3)
C8 C9 C4 118.7(3)
N1 C10 C11 107.2(3)
N1 C10 C8 120.1(3)
C11 C10 C8 132.5(3)
C12 C11 C10 112.8(3)
N2 C12 C11 99.2(3)
N2 C12 C13 127.7(3)
C11 C12 C13 133.1(3)
C18 C13 C14 114.0(3)
C18 C13 C12 120.2(3)
C14 C13 C12 125.6(3)
C13 C14 C15 123.2(3)
C16 C15 O4 108.4(3)
C16 C15 C14 123.1(3)
O4 C15 C14 128.3(3)
C15 C16 C17 112.9(3)
C15 C16 O5 121.8(3)
C17 C16 O5 125.2(3)
O6 C17 C16 108.1(3)
O6 C17 C18 127.8(3)
C16 C17 C18 124.1(3)
C13 C18 C17 122.7(3)
C30 O30 C33 117.5(3)
C34 O31 C31 109.4(3)
C35 O32 C32A 116.9(3)
C46 O33 C48 112.6(3)
C34 C33 C38 116.2(3)
C34 C33 O30 116.2(3)
C38 C33 O30 127.5(3)
C45 O34 C49 114.0(3)
C33 C34 O31 116.7(3)
C33 C34 C35 120.5(3)
O31 C34 C35 122.7(3)
C50 O35 C44 114.2(2)
O32 C35 C36 121.0(3)
O32 C35 C34 115.8(3)
C36 C35 C34 123.2(3)
C37 C36 C35 115.8(3)
C36 C37 C38 121.3(3)
C36 C37 C39 114.6(3)
C38 C37 C39 123.9(3)
C33 C38 C37 122.9(3)
N3 C39 C37 117.3(3)
N3 C39 C40 115.7(3)
C37 C39 C40 126.9(3)
C41 C40 C39 102.6(3)
C40 C41 N4 106.7(3)
C40 C41 C42 124.7(3)
N4 C41 C42 128.5(3)
C47 C42 C43 117.5(3)
C47 C42 C41 118.7(3)
C43 C42 C41 123.8(3)
C42 C43 C44 125.6(3)
C45 C44 O35 112.6(3)
C45 C44 C43 117.3(3)
O35 C44 C43 130.1(3)
C44 C45 C46 116.9(3)
C44 C45 O34 118.6(3)
C46 C45 O34 124.5(3)
O33 C46 C45 111.3(3)
O33 C46 C47 122.6(3)
C45 C46 C47 126.1(3)
C42 C47 C46 116.6(3)
Cl6A C60 Cl6B 110.2(3)

loop_
_geom_bond_atom_site_label_1
_geom_bond_atom_site_label_2
_geom_bond_distance
Zn1 N1 1.971(2)
Zn1 Cl2 2.1564(10)
Zn1 N3 2.179(3)
Zn1 Cl1 2.2842(12)
N1 C10 1.243(4)
N1 N2 1.388(4)
O1 C4 1.263(4)
O1 C1 1.401(4)
N2 C12 1.298(4)
O2 C5 1.384(4)
O2 C2 1.407(5)
N3 C39 1.345(5)
N3 N4 1.350(3)
O3 C3 1.311(4)
O3 C6 1.345(4)
O4 C15 1.312(4)
O4 C19 1.342(3)
N4 C41 1.411(5)
C4 C9 1.377(4)
C4 C5 1.377(5)
O5 C20 1.436(5)
O5 C16 1.438(4)
C5 C6 1.306(5)
O6 C17 1.299(3)
O6 C21 1.365(4)
C6 C7 1.379(4)
C7 C8 1.378(5)
C8 C9 1.292(4)
C8 C10 1.456(4)
C10 C11 1.412(4)
C11 C12 1.315(4)
C12 C13 1.505(4)
C13 C18 1.302(4)
C13 C14 1.322(4)
C14 C15 1.432(4)
C15 C16 1.312(4)
C16 C17 1.325(4)
C17 C18 1.428(4)
O30 C30 1.346(4)
O30 C33 1.365(4)
O31 C34 1.328(4)
O31 C31 1.507(5)
O32 C35 1.262(4)
O32 C32A 1.444(4)
O33 C46 1.265(3)
O33 C48 1.356(4)
C33 C34 1.303(4)
C33 C38 1.336(4)
O34 C45 1.392(4)
O34 C49 1.546(5)
C34 C35 1.397(4)
O35 C50 1.320(4)
O35 C44 1.359(4)
C35 C36 1.337(4)
C36 C37 1.297(4)
C37 C38 1.392(4)
C37 C39 1.423(4)
C39 C40 1.470(4)
C40 C41 1.319(5)
C41 C42 1.494(4)
C42 C47 1.283(4)
C42 C43 1.371(4)
C43 C44 1.406(4)
C44 C45 1.283(4)
C45 C46 1.371(4)
C46 C47 1.409(4)
C60 Cl6A 1.610(3)
C60 Cl6B 1.805(5)
